data_7717924
loop_
_publ_author_name
'Kosaka, Wataru'
'Watanabe, Yudai'
'Kitayama, Taku'
'Itoh, Chisa'
'Miyasaka, Hitoshi'

_publ_section_title
;
 Introduction of substituents for tuning the redox properties of
 benzoate-bridged paddlewheel diruthenium(II,II) complexes: what does the
 OH group bring?
;
_journal_issue 5
_journal_name_full 'Dalton transactions (Cambridge, England : 2003)'
_journal_page_first 1838
_journal_page_last 1849
_journal_paper_doi 10.1039/d4dt03020f
_journal_volume 54
_journal_year 2025
_chemical_formula_moiety 'C40 H44 O14 Ru2'
_chemical_formula_sum 'C40 H44 O14 Ru2'
_chemical_formula_weight 950.89
_space_group_crystal_system triclinic
_space_group_IT_number 2
_space_group_name_Hall '-P 1'
_space_group_name_H-M_alt 'P -1'
_atom_sites_solution_hydrogens mixed
_atom_sites_solution_primary dual
_audit_creation_date 2024-01-31
_audit_creation_method
;
Olex2 1.5
(compiled 2023.08.24 svn.re1ec1418 for OlexSys, GUI svn.r6817)
;
_audit_update_record
;
2024-10-28 deposited with the CCDC.	2024-12-11 downloaded from the CCDC.
;
_cell_angle_alpha 70.954(4)
_cell_angle_beta 88.666(4)
_cell_angle_gamma 80.302(4)
_cell_formula_units_Z 1
_cell_length_a 8.8102(4)
_cell_length_b 10.0823(5)
_cell_length_c 11.2361(5)
_cell_measurement_reflns_used 7130
_cell_measurement_temperature 102
_cell_measurement_theta_max 29.6100
_cell_measurement_theta_min 1.9310
_cell_volume 929.41(8)
_computing_cell_refinement 'CrysAlisPro 1.171.41.93a (Rigaku OD, 2020)'
_computing_data_collection 'CrysAlisPro 1.171.41.93a (Rigaku OD, 2020)'
_computing_data_reduction 'CrysAlisPro 1.171.41.93a (Rigaku OD, 2020)'
_computing_molecular_graphics 'Olex2 1.5 (Dolomanov et al., 2009)'
_computing_publication_material 'Olex2 1.5 (Dolomanov et al., 2009)'
_computing_structure_refinement 'SHELXL 2018/3 (Sheldrick, 2015)'
_computing_structure_solution 'SHELXT 2018/2 (Sheldrick, 2018)'
_diffrn_ambient_temperature 102
_diffrn_detector 'Rigaku HyPix-6000 area detector'
_diffrn_detector_area_resol_mean 10.0
_diffrn_detector_type 'HPC area detector'
_diffrn_measured_fraction_theta_full 0.997
_diffrn_measured_fraction_theta_max 0.849
_diffrn_measurement_details
;
List of Runs (angles in degrees, time in seconds):

  # Type    Start    End  Width  t~exp~   \w     \q     \k     \f   Frames
#--------------------------------------------------------------------------
  1  \w    -68.00 -41.00   0.50    7.22    --  -16.56 159.00   8.00   54
  2  \w    -70.00 -44.00   0.50    7.22    --  -16.56 119.00-145.00   52
  3  \w     46.00  76.00   0.50    7.22    --   17.03-119.00 128.00   60
  4  \w     35.00  97.00   0.50    7.22    --   17.03-159.00 -24.00  124
  5  \w    -90.00 -55.00   0.50    7.22    --  -16.56-179.00  90.00   70
  6  \w     43.00  90.00   0.50    7.22    --   17.03 179.00  30.00   94
  7  \w    -14.00  34.00   0.50    7.22    --   17.03  57.00  90.00   96
  8  \w     57.00  84.00   0.50    7.22    --   17.03  57.00  90.00   54
  9  \w     -9.00  66.00   0.50    7.22    --   17.03 -99.00 -30.00  150
 10  \w     42.00  81.00   0.50    7.22    --   17.03 179.00 120.00   78
 11  \w    -60.00  49.00   0.50    7.22    --   17.03 -57.00 120.00  218
 12  \w     49.00  95.00   0.50    7.22    --   17.03  57.00 -60.00   92
 13  \w    -60.00  49.00   0.50    7.22    --   17.03 -57.00  30.00  218
;
_diffrn_measurement_device 'four-circle diffractometer'
_diffrn_measurement_device_type 'Rigaku XtaLAB Synergy-Custom'
_diffrn_measurement_method '\w scans'
_diffrn_orient_matrix_type 'CrysAlisPro convention (1999,Acta A55,543-557)'
_diffrn_orient_matrix_UB_11 0.0110354000
_diffrn_orient_matrix_UB_12 0.0149958000
_diffrn_orient_matrix_UB_13 -0.0655100000
_diffrn_orient_matrix_UB_21 0.0188285000
_diffrn_orient_matrix_UB_22 -0.0739897000
_diffrn_orient_matrix_UB_23 0.0093223000
_diffrn_orient_matrix_UB_31 -0.0787552000
_diffrn_orient_matrix_UB_32 -0.0022476000
_diffrn_orient_matrix_UB_33 -0.0093089000
_diffrn_radiation_monochromator 'multi-layer mirror optics'
_diffrn_radiation_probe x-ray
_diffrn_radiation_type 'Mo K\a'
_diffrn_radiation_wavelength 0.71073
_diffrn_reflns_av_R_equivalents 0.0836
_diffrn_reflns_av_unetI/netI 0.0940
_diffrn_reflns_Laue_measured_fraction_full 0.997
_diffrn_reflns_Laue_measured_fraction_max 0.849
_diffrn_reflns_limit_h_max 10
_diffrn_reflns_limit_h_min -12
_diffrn_reflns_limit_k_max 13
_diffrn_reflns_limit_k_min -13
_diffrn_reflns_limit_l_max 15
_diffrn_reflns_limit_l_min -14
_diffrn_reflns_number 12170
_diffrn_reflns_point_group_measured_fraction_full 0.997
_diffrn_reflns_point_group_measured_fraction_max 0.849
_diffrn_reflns_theta_full 25.242
_diffrn_reflns_theta_max 29.652
_diffrn_reflns_theta_min 1.919
_diffrn_source 'rotating anode X-ray generator'
_diffrn_source_type micromax007
_exptl_absorpt_coefficient_mu 0.885
_exptl_absorpt_correction_T_max 1.00000
_exptl_absorpt_correction_T_min 0.37225
_exptl_absorpt_correction_type multi-scan
_exptl_absorpt_process_details
;
CrysAlisPro 1.171.41.93a (Rigaku Oxford Diffraction, 2020)
Empirical absorption correction using spherical harmonics,
implemented in SCALE3 ABSPACK scaling algorithm.
;
_exptl_crystal_colour 'dark black'
_exptl_crystal_colour_modifier dark
_exptl_crystal_colour_primary black
_exptl_crystal_density_diffrn 1.699
_exptl_crystal_description block
_exptl_crystal_F_000 484
_exptl_crystal_size_max 0.05
_exptl_crystal_size_mid 0.02
_exptl_crystal_size_min 0.01
_refine_diff_density_max 1.257
_refine_diff_density_min -1.323
_refine_diff_density_rms 0.141
_refine_ls_extinction_method none
_refine_ls_goodness_of_fit_ref 1.005
_refine_ls_hydrogen_treatment mixed
_refine_ls_matrix_type full
_refine_ls_number_parameters 260
_refine_ls_number_reflns 4455
_refine_ls_number_restraints 0
_refine_ls_restrained_S_all 1.005
_refine_ls_R_factor_all 0.0686
_refine_ls_R_factor_gt 0.0471
_refine_ls_shift/su_max 0.001
_refine_ls_shift/su_mean 0.000
_refine_ls_structure_factor_coef Fsqd
_refine_ls_weighting_details 'w=1/[\s^2^(Fo^2^)+(0.0547P)^2^] where P=(Fo^2^+2Fc^2^)/3'
_refine_ls_weighting_scheme calc
_refine_ls_wR_factor_gt 0.1064
_refine_ls_wR_factor_ref 0.1130
_reflns_Friedel_coverage 0.000
_reflns_number_gt 3364
_reflns_number_total 4455
_reflns_threshold_expression 'I > 2\s(I)'
_cod_data_source_file d4dt03020f2.cif
_cod_data_source_block 230726_ru2(2-oh-5-me)4_autored
_cod_database_code 7717924
_shelx_shelxl_version_number 2018/3
_chemical_oxdiff_formula 'Ru O C H'
_shelx_space_group_comment
;
The symmetry employed for this shelxl refinement is uniquely defined
by the following loop, which should always be used as a source of
symmetry information in preference to the above space-group names.
They are only intended as comments.
;
_shelx_estimated_absorpt_t_max 0.991
_shelx_estimated_absorpt_t_min 0.957
_reflns_odcompleteness_completeness 99.66
_reflns_odcompleteness_iscentric 1
_reflns_odcompleteness_theta 26.32
_olex2_refinement_description
;
1. Fixed Uiso
 At 1.2 times of:
  All C(H) groups, All C(H,H) groups
 At 1.5 times of:
  All C(H,H,H) groups, All O(H) groups
2.a Secondary CH2 refined with riding coordinates:
 C17(H17A,H17B), C18(H18A,H18B), C19(H19A,H19B), C20(H20A,H20B)
2.b Aromatic/amide H refined with riding coordinates:
 C4(H4), C5(H5), C8(H8), C12(H12), C13(H13), C16(H16)
2.c Idealised Me refined as rotating group:
 C7(H7A,H7B,H7C), C15(H15A,H15B,H15C)
2.d Idealised tetrahedral OH refined as rotating group:
 O3(H3)
;
_olex2_submission_special_instructions 'No special instructions were received'
_oxdiff_exptl_absorpt_empirical_details
;
Empirical correction (ABSPACK) includes:
- Absorption correction using spherical harmonics
- Frame scaling
;
_oxdiff_exptl_absorpt_empirical_full_max 7.256
_oxdiff_exptl_absorpt_empirical_full_min 0.298

loop_
_space_group_symop_operation_xyz
'x, y, z'
'-x, -y, -z'

loop_
_atom_site_label
_atom_site_type_symbol
_atom_site_fract_x
_atom_site_fract_y
_atom_site_fract_z
_atom_site_U_iso_or_equiv
_atom_site_adp_type
_atom_site_occupancy
_atom_site_site_symmetry_order
_atom_site_calc_flag
_atom_site_refinement_flags_posn
_atom_site_refinement_flags_adp
_atom_site_refinement_flags_occupancy
_atom_site_disorder_assembly
_atom_site_disorder_group
Ru1 Ru 0.59036(3) 0.56939(3) -0.00676(2) 0.01703(11) Uani 1 1 d . . . . .
O1 O 0.6761(2) 0.5202(3) -0.1634(2) 0.0204(5) Uani 1 1 d . . . . .
O2 O 0.4961(2) 0.3845(3) -0.1490(2) 0.0203(5) Uani 1 1 d . . . . .
O3 O 0.8511(3) 0.5694(3) -0.3568(3) 0.0356(7) Uani 1 1 d . . . . .
H3 H 0.816380 0.578736 -0.289160 0.053 Uiso 1 1 calc R U . . .
O4 O 0.4407(2) 0.7420(3) -0.1225(2) 0.0190(5) Uani 1 1 d . . . . .
O5 O 0.2630(2) 0.6032(3) -0.1068(2) 0.0197(5) Uani 1 1 d . . . . .
O6 O 0.3814(3) 1.0074(3) -0.2660(3) 0.0350(7) Uani 1 1 d . . . . .
H6 H 0.448(6) 0.921(7) -0.214(5) 0.10(2) Uiso 1 1 d . . . . .
O7 O 0.7714(2) 0.7093(3) -0.0044(2) 0.0212(5) Uani 1 1 d . . . . .
C1 C 0.6082(3) 0.4397(4) -0.2046(3) 0.0194(7) Uani 1 1 d . . . . .
C2 C 0.6572(4) 0.4165(4) -0.3227(3) 0.0230(8) Uani 1 1 d . . . . .
C3 C 0.7693(4) 0.4858(4) -0.3946(3) 0.0269(8) Uani 1 1 d . . . . .
C4 C 0.8029(4) 0.4717(4) -0.5124(3) 0.0292(8) Uani 1 1 d . . . . .
H4 H 0.879859 0.518286 -0.561216 0.035 Uiso 1 1 calc R U . . .
C5 C 0.7241(4) 0.3898(4) -0.5578(3) 0.0293(9) Uani 1 1 d . . . . .
H5 H 0.746909 0.381950 -0.638492 0.035 Uiso 1 1 calc R U . . .
C6 C 0.6122(4) 0.3186(4) -0.4884(3) 0.0275(8) Uani 1 1 d . . . . .
C7 C 0.5280(4) 0.2281(5) -0.5388(4) 0.0347(9) Uani 1 1 d . . . . .
H7A H 0.601038 0.146844 -0.546643 0.052 Uiso 1 1 calc R U . . .
H7B H 0.480656 0.285397 -0.621697 0.052 Uiso 1 1 calc R U . . .
H7C H 0.447683 0.193535 -0.480789 0.052 Uiso 1 1 calc R U . . .
C8 C 0.5800(4) 0.3344(4) -0.3722(3) 0.0256(8) Uani 1 1 d . . . . .
H8 H 0.502612 0.287811 -0.324134 0.031 Uiso 1 1 calc R U . . .
C9 C 0.3058(3) 0.7236(4) -0.1476(3) 0.0210(7) Uani 1 1 d . . . . .
C10 C 0.1974(4) 0.8461(4) -0.2275(3) 0.0216(7) Uani 1 1 d . . . . .
C11 C 0.2373(4) 0.9777(4) -0.2802(3) 0.0275(8) Uani 1 1 d . . . . .
C12 C 0.1290(4) 1.0904(5) -0.3539(4) 0.0340(9) Uani 1 1 d . . . . .
H12 H 0.157179 1.181179 -0.393068 0.041 Uiso 1 1 calc R U . . .
C13 C -0.0192(4) 1.0700(5) -0.3700(4) 0.0367(10) Uani 1 1 d . . . . .
H13 H -0.092338 1.147629 -0.419945 0.044 Uiso 1 1 calc R U . . .
C14 C -0.0637(4) 0.9376(5) -0.3145(4) 0.0305(9) Uani 1 1 d . . . . .
C15 C -0.2267(4) 0.9164(5) -0.3300(4) 0.0393(10) Uani 1 1 d . . . . .
H15A H -0.241045 0.907125 -0.412983 0.059 Uiso 1 1 calc R U . . .
H15B H -0.298977 0.998599 -0.322939 0.059 Uiso 1 1 calc R U . . .
H15C H -0.246059 0.829876 -0.264219 0.059 Uiso 1 1 calc R U . . .
C16 C 0.0459(4) 0.8275(4) -0.2446(3) 0.0272(8) Uani 1 1 d . . . . .
H16 H 0.018520 0.736156 -0.206665 0.033 Uiso 1 1 calc R U . . .
C17 C 0.7146(4) 0.8463(5) 0.0099(4) 0.0362(10) Uani 1 1 d . . . . .
H17A H 0.653373 0.835225 0.086510 0.043 Uiso 1 1 calc R U . . .
H17B H 0.649543 0.909287 -0.064171 0.043 Uiso 1 1 calc R U . . .
C18 C 0.8569(5) 0.9056(5) 0.0209(4) 0.0378(10) Uani 1 1 d . . . . .
H18A H 0.837449 0.973116 0.068985 0.045 Uiso 1 1 calc R U . . .
H18B H 0.893609 0.955077 -0.063287 0.045 Uiso 1 1 calc R U . . .
C19 C 0.9734(5) 0.7743(5) 0.0913(4) 0.0442(11) Uani 1 1 d . . . . .
H19A H 1.074545 0.776854 0.051095 0.053 Uiso 1 1 calc R U . . .
H19B H 0.987173 0.768305 0.180223 0.053 Uiso 1 1 calc R U . . .
C20 C 0.9049(5) 0.6500(5) 0.0831(4) 0.0393(10) Uani 1 1 d . . . . .
H20A H 0.981404 0.586377 0.051756 0.047 Uiso 1 1 calc R U . . .
H20B H 0.872863 0.594464 0.167073 0.047 Uiso 1 1 calc R U . . .

loop_
_atom_site_aniso_label
_atom_site_aniso_U_11
_atom_site_aniso_U_22
_atom_site_aniso_U_33
_atom_site_aniso_U_23
_atom_site_aniso_U_13
_atom_site_aniso_U_12
Ru1 0.01820(15) 0.01842(18) 0.01922(16) -0.00915(12) 0.00534(10) -0.01068(10)
O1 0.0189(11) 0.0262(15) 0.0212(12) -0.0115(11) 0.0053(9) -0.0109(10)
O2 0.0204(11) 0.0242(14) 0.0219(12) -0.0113(11) 0.0058(9) -0.0124(10)
O3 0.0342(14) 0.049(2) 0.0368(16) -0.0242(16) 0.0128(11) -0.0235(13)
O4 0.0227(11) 0.0194(14) 0.0193(12) -0.0089(11) 0.0054(9) -0.0111(10)
O5 0.0203(11) 0.0207(14) 0.0212(12) -0.0088(11) 0.0034(9) -0.0083(10)
O6 0.0301(14) 0.0288(18) 0.0445(17) -0.0057(15) 0.0047(12) -0.0135(13)
O7 0.0184(11) 0.0206(14) 0.0293(13) -0.0117(12) 0.0030(9) -0.0093(10)
C1 0.0196(15) 0.0184(19) 0.0227(17) -0.0088(16) 0.0043(12) -0.0061(13)
C2 0.0210(16) 0.027(2) 0.0247(18) -0.0129(17) 0.0043(13) -0.0072(14)
C3 0.0251(17) 0.032(2) 0.029(2) -0.0161(18) 0.0020(14) -0.0081(15)
C4 0.0268(18) 0.035(2) 0.031(2) -0.0152(19) 0.0102(14) -0.0089(16)
C5 0.034(2) 0.033(2) 0.0247(19) -0.0137(19) 0.0050(15) -0.0065(17)
C6 0.0280(18) 0.027(2) 0.029(2) -0.0117(18) 0.0009(14) -0.0040(16)
C7 0.044(2) 0.036(3) 0.029(2) -0.015(2) 0.0042(16) -0.0107(19)
C8 0.0255(17) 0.029(2) 0.0240(18) -0.0106(17) 0.0034(13) -0.0067(15)
C9 0.0241(17) 0.024(2) 0.0190(17) -0.0105(16) 0.0094(13) -0.0096(14)
C10 0.0197(16) 0.024(2) 0.0243(18) -0.0112(17) 0.0043(13) -0.0050(14)
C11 0.0261(18) 0.032(2) 0.029(2) -0.0147(19) 0.0045(14) -0.0083(16)
C12 0.037(2) 0.024(2) 0.038(2) -0.006(2) 0.0095(16) -0.0060(17)
C13 0.033(2) 0.035(3) 0.039(2) -0.012(2) 0.0006(16) 0.0001(18)
C14 0.0284(19) 0.035(3) 0.029(2) -0.013(2) 0.0018(15) -0.0049(17)
C15 0.030(2) 0.042(3) 0.043(2) -0.011(2) -0.0007(17) -0.0024(19)
C16 0.0273(18) 0.031(2) 0.028(2) -0.0139(18) 0.0075(14) -0.0104(16)
C17 0.038(2) 0.028(2) 0.052(3) -0.021(2) 0.0124(18) -0.0161(18)
C18 0.044(2) 0.038(3) 0.045(3) -0.023(2) 0.0132(18) -0.024(2)
C19 0.046(2) 0.043(3) 0.057(3) -0.026(3) 0.000(2) -0.024(2)
C20 0.039(2) 0.042(3) 0.043(2) -0.014(2) -0.0092(18) -0.021(2)

loop_
_atom_type_symbol
_atom_type_description
_atom_type_scat_dispersion_real
_atom_type_scat_dispersion_imag
_atom_type_scat_source
C C 0.0033 0.0016 'International Tables Vol C Tables 4.2.6.8 and 6.1.1.4'
H H 0.0000 0.0000 'International Tables Vol C Tables 4.2.6.8 and 6.1.1.4'
O O 0.0106 0.0060 'International Tables Vol C Tables 4.2.6.8 and 6.1.1.4'
Ru Ru -1.2594 0.8363 'International Tables Vol C Tables 4.2.6.8 and 6.1.1.4'

loop_
_geom_angle_atom_site_label_1
_geom_angle_atom_site_label_2
_geom_angle_atom_site_label_3
_geom_angle
_geom_angle_site_symmetry_1
_geom_angle_site_symmetry_3
_geom_angle_publ_flag
Ru1 Ru1 O7 175.56(6) 2_665 . ?
O1 Ru1 Ru1 89.70(6) . 2_665 ?
O1 Ru1 O7 94.47(8) . . ?
O2 Ru1 Ru1 89.51(6) 2_665 2_665 ?
O2 Ru1 O1 179.16(8) 2_665 . ?
O2 Ru1 O4 90.32(9) 2_665 . ?
O2 Ru1 O7 86.31(8) 2_665 . ?
O4 Ru1 Ru1 89.57(6) . 2_665 ?
O4 Ru1 O1 89.97(9) . . ?
O4 Ru1 O7 91.94(8) . . ?
O5 Ru1 Ru1 89.72(6) 2_665 2_665 ?
O5 Ru1 O1 89.64(9) 2_665 . ?
O5 Ru1 O2 90.07(9) 2_665 2_665 ?
O5 Ru1 O4 179.19(8) 2_665 . ?
O5 Ru1 O7 88.80(8) 2_665 . ?
C1 O1 Ru1 118.45(19) . . ?
C1 O2 Ru1 120.2(2) . 2_665 ?
C3 O3 H3 109.5 . . ?
C9 O4 Ru1 118.5(2) . . ?
C9 O5 Ru1 119.9(2) . 2_665 ?
C11 O6 H6 110(3) . . ?
C17 O7 Ru1 116.68(19) . . ?
C17 O7 C20 104.4(3) . . ?
C20 O7 Ru1 119.5(2) . . ?
O1 C1 C2 118.9(3) . . ?
O2 C1 O1 122.1(3) . . ?
O2 C1 C2 118.9(3) . . ?
C3 C2 C1 121.6(3) . . ?
C3 C2 C8 118.3(3) . . ?
C8 C2 C1 119.8(3) . . ?
O3 C3 C2 123.6(3) . . ?
O3 C3 C4 116.4(3) . . ?
C2 C3 C4 120.0(3) . . ?
C3 C4 H4 120.1 . . ?
C5 C4 C3 119.8(3) . . ?
C5 C4 H4 120.1 . . ?
C4 C5 H5 119.1 . . ?
C4 C5 C6 121.7(3) . . ?
C6 C5 H5 119.1 . . ?
C5 C6 C7 121.1(3) . . ?
C8 C6 C5 117.6(3) . . ?
C8 C6 C7 121.3(3) . . ?
C6 C7 H7A 109.5 . . ?
C6 C7 H7B 109.5 . . ?
C6 C7 H7C 109.5 . . ?
H7A C7 H7B 109.5 . . ?
H7A C7 H7C 109.5 . . ?
H7B C7 H7C 109.5 . . ?
C2 C8 H8 118.7 . . ?
C6 C8 C2 122.5(3) . . ?
C6 C8 H8 118.7 . . ?
O4 C9 C10 118.9(3) . . ?
O5 C9 O4 122.4(3) . . ?
O5 C9 C10 118.7(3) . . ?
C11 C10 C9 122.2(3) . . ?
C11 C10 C16 119.5(3) . . ?
C16 C10 C9 118.2(3) . . ?
O6 C11 C12 116.6(4) . . ?
C10 C11 O6 123.8(3) . . ?
C10 C11 C12 119.7(3) . . ?
C11 C12 H12 120.0 . . ?
C13 C12 C11 120.0(4) . . ?
C13 C12 H12 120.0 . . ?
C12 C13 H13 119.4 . . ?
C12 C13 C14 121.3(4) . . ?
C14 C13 H13 119.4 . . ?
C13 C14 C15 121.1(4) . . ?
C16 C14 C13 117.6(3) . . ?
C16 C14 C15 121.2(4) . . ?
C14 C15 H15A 109.5 . . ?
C14 C15 H15B 109.5 . . ?
C14 C15 H15C 109.5 . . ?
H15A C15 H15B 109.5 . . ?
H15A C15 H15C 109.5 . . ?
H15B C15 H15C 109.5 . . ?
C10 C16 H16 119.0 . . ?
C14 C16 C10 121.9(4) . . ?
C14 C16 H16 119.0 . . ?
O7 C17 H17A 110.8 . . ?
O7 C17 H17B 110.8 . . ?
O7 C17 C18 104.7(3) . . ?
H17A C17 H17B 108.9 . . ?
C18 C17 H17A 110.8 . . ?
C18 C17 H17B 110.8 . . ?
C17 C18 H18A 111.0 . . ?
C17 C18 H18B 111.0 . . ?
C17 C18 C19 103.7(3) . . ?
H18A C18 H18B 109.0 . . ?
C19 C18 H18A 111.0 . . ?
C19 C18 H18B 111.0 . . ?
C18 C19 H19A 110.8 . . ?
C18 C19 H19B 110.8 . . ?
H19A C19 H19B 108.9 . . ?
C20 C19 C18 104.8(3) . . ?
C20 C19 H19A 110.8 . . ?
C20 C19 H19B 110.8 . . ?
O7 C20 C19 106.8(4) . . ?
O7 C20 H20A 110.4 . . ?
O7 C20 H20B 110.4 . . ?
C19 C20 H20A 110.4 . . ?
C19 C20 H20B 110.4 . . ?
H20A C20 H20B 108.6 . . ?

loop_
_geom_bond_atom_site_label_1
_geom_bond_atom_site_label_2
_geom_bond_distance
_geom_bond_site_symmetry_2
_geom_bond_publ_flag
Ru1 Ru1 2.2620(5) 2_665 ?
Ru1 O1 2.072(2) . ?
Ru1 O2 2.052(2) 2_665 ?
Ru1 O4 2.071(2) . ?
Ru1 O5 2.048(2) 2_665 ?
Ru1 O7 2.307(2) . ?
O1 C1 1.286(4) . ?
O2 C1 1.267(4) . ?
O3 H3 0.8400 . ?
O3 C3 1.365(4) . ?
O4 C9 1.284(4) . ?
O5 C9 1.268(4) . ?
O6 H6 0.98(6) . ?
O6 C11 1.376(4) . ?
O7 C17 1.447(5) . ?
O7 C20 1.463(4) . ?
C1 C2 1.464(5) . ?
C2 C3 1.394(5) . ?
C2 C8 1.402(5) . ?
C3 C4 1.396(5) . ?
C4 H4 0.9500 . ?
C4 C5 1.382(5) . ?
C5 H5 0.9500 . ?
C5 C6 1.390(5) . ?
C6 C7 1.513(5) . ?
C6 C8 1.383(5) . ?
C7 H7A 0.9800 . ?
C7 H7B 0.9800 . ?
C7 H7C 0.9800 . ?
C8 H8 0.9500 . ?
C9 C10 1.471(5) . ?
C10 C11 1.367(5) . ?
C10 C16 1.404(4) . ?
C11 C12 1.395(5) . ?
C12 H12 0.9500 . ?
C12 C13 1.380(5) . ?
C13 H13 0.9500 . ?
C13 C14 1.395(6) . ?
C14 C15 1.510(5) . ?
C14 C16 1.374(5) . ?
C15 H15A 0.9800 . ?
C15 H15B 0.9800 . ?
C15 H15C 0.9800 . ?
C16 H16 0.9500 . ?
C17 H17A 0.9900 . ?
C17 H17B 0.9900 . ?
C17 C18 1.501(5) . ?
C18 H18A 0.9900 . ?
C18 H18B 0.9900 . ?
C18 C19 1.526(6) . ?
C19 H19A 0.9900 . ?
C19 H19B 0.9900 . ?
C19 C20 1.509(5) . ?
C20 H20A 0.9900 . ?
C20 H20B 0.9900 . ?

loop_
_geom_torsion_atom_site_label_1
_geom_torsion_atom_site_label_2
_geom_torsion_atom_site_label_3
_geom_torsion_atom_site_label_4
_geom_torsion
_geom_torsion_site_symmetry_1
_geom_torsion_site_symmetry_2
_geom_torsion_site_symmetry_3
_geom_torsion_site_symmetry_4
_geom_torsion_publ_flag
Ru1 O1 C1 O2 -3.5(4) . . . . ?
Ru1 O1 C1 C2 173.6(2) . . . . ?
Ru1 O2 C1 O1 3.3(5) 2_665 . . . ?
Ru1 O2 C1 C2 -173.9(2) 2_665 . . . ?
Ru1 O4 C9 O5 -1.9(4) . . . . ?
Ru1 O4 C9 C10 178.7(2) . . . . ?
Ru1 O5 C9 O4 1.5(4) 2_665 . . . ?
Ru1 O5 C9 C10 -179.2(2) 2_665 . . . ?
Ru1 O7 C17 C18 174.6(2) . . . . ?
Ru1 O7 C20 C19 -163.1(3) . . . . ?
O1 C1 C2 C3 -3.7(5) . . . . ?
O1 C1 C2 C8 -177.1(3) . . . . ?
O2 C1 C2 C3 173.5(3) . . . . ?
O2 C1 C2 C8 0.1(5) . . . . ?
O3 C3 C4 C5 -179.4(3) . . . . ?
O4 C9 C10 C11 2.7(5) . . . . ?
O4 C9 C10 C16 -174.2(3) . . . . ?
O5 C9 C10 C11 -176.7(3) . . . . ?
O5 C9 C10 C16 6.4(5) . . . . ?
O6 C11 C12 C13 -178.4(3) . . . . ?
O7 C17 C18 C19 -34.2(4) . . . . ?
C1 C2 C3 O3 6.0(6) . . . . ?
C1 C2 C3 C4 -173.9(3) . . . . ?
C1 C2 C8 C6 174.4(3) . . . . ?
C2 C3 C4 C5 0.5(6) . . . . ?
C3 C2 C8 C6 0.8(6) . . . . ?
C3 C4 C5 C6 -0.8(6) . . . . ?
C4 C5 C6 C7 -179.4(3) . . . . ?
C4 C5 C6 C8 1.1(6) . . . . ?
C5 C6 C8 C2 -1.1(5) . . . . ?
C7 C6 C8 C2 179.4(3) . . . . ?
C8 C2 C3 O3 179.5(3) . . . . ?
C8 C2 C3 C4 -0.4(6) . . . . ?
C9 C10 C11 O6 1.4(6) . . . . ?
C9 C10 C11 C12 -179.2(3) . . . . ?
C9 C10 C16 C14 177.9(3) . . . . ?
C10 C11 C12 C13 2.2(6) . . . . ?
C11 C10 C16 C14 0.9(5) . . . . ?
C11 C12 C13 C14 -0.5(6) . . . . ?
C12 C13 C14 C15 178.7(3) . . . . ?
C12 C13 C14 C16 -0.9(6) . . . . ?
C13 C14 C16 C10 0.7(5) . . . . ?
C15 C14 C16 C10 -178.9(3) . . . . ?
C16 C10 C11 O6 178.2(3) . . . . ?
C16 C10 C11 C12 -2.4(5) . . . . ?
C17 O7 C20 C19 -30.4(4) . . . . ?
C17 C18 C19 C20 15.1(4) . . . . ?
C18 C19 C20 O7 8.8(4) . . . . ?
C20 O7 C17 C18 40.3(4) . . . . ?
